data_7054686
loop_
_publ_author_name
'Ghosh, Biswa Nath'
'Lentz, Dieter'
'Schlecht, Sabine'

_publ_section_title
;
 Substituent effects in solution speciation of the mononuclear and
 dinuclear trimethylplatinum(iv) iodide complexes of pyridines
;
_journal_issue 5
_journal_name_full 'New J. Chem.'
_journal_page_first 3536
_journal_paper_doi 10.1039/C4NJ02426E
_journal_volume 39
_journal_year 2015
_chemical_formula_moiety 'C20 H36 I2 N2 Pt2'
_chemical_formula_sum 'C20 H36 I2 N2 Pt2'
_chemical_formula_weight 948.49
_space_group_crystal_system orthorhombic
_space_group_IT_number 62
_space_group_name_Hall '-P 2c 2n'
_space_group_name_H-M_alt 'P n a m'
_symmetry_space_group_name_Hall '-P 2c 2n'
_symmetry_space_group_name_H-M 'P n a m'
_atom_sites_solution_hydrogens geom
_audit_creation_method SHELXL-2014
_audit_update_record
;
2014-12-29 deposited with the CCDC.
2015-02-16 downloaded from the CCDC.
;
_cell_angle_alpha 90
_cell_angle_beta 90
_cell_angle_gamma 90
_cell_formula_units_Z 4
_cell_length_a 10.7003(10)
_cell_length_b 12.7871(9)
_cell_length_c 18.4091(17)
_cell_measurement_reflns_used 5000
_cell_measurement_temperature 193(2)
_cell_measurement_theta_max 27.1
_cell_measurement_theta_min 2.45
_cell_volume 2518.8(4)
_computing_cell_refinement 'STOE IPDS Software (1997)'
_computing_data_collection 'STOE IPDS Software (1997)'
_computing_data_reduction 'STOE IPDS Software (1997)'
_computing_molecular_graphics 'Mercury v3.3 (Macrae et al., 2008)'
_computing_publication_material 'WinGX (Farrugia, 2012)'
_computing_structure_refinement 'SHELXL-2014 (Sheldrick, 2014)'
_computing_structure_solution
;
'SUPERFLIP, J. Appl. Cryst. (2007) 40, 786-790'
;
_diffrn_ambient_temperature 193(2)
_diffrn_measured_fraction_theta_full 0.942
_diffrn_measured_fraction_theta_max 0.962
_diffrn_measurement_device_type 'STOE IPDS'
_diffrn_measurement_method 'phi scan'
_diffrn_radiation_monochromator graphite
_diffrn_radiation_source 'fine-focus sealed tube'
_diffrn_radiation_type MoK\a
_diffrn_radiation_wavelength 0.71073
_diffrn_reflns_av_R_equivalents 0.0646
_diffrn_reflns_av_unetI/netI 0.0302
_diffrn_reflns_Laue_measured_fraction_full 0.942
_diffrn_reflns_Laue_measured_fraction_max 0.962
_diffrn_reflns_limit_h_max 12
_diffrn_reflns_limit_h_min -12
_diffrn_reflns_limit_k_max 14
_diffrn_reflns_limit_k_min -14
_diffrn_reflns_limit_l_max 21
_diffrn_reflns_limit_l_min -21
_diffrn_reflns_number 16248
_diffrn_reflns_point_group_measured_fraction_full 0.942
_diffrn_reflns_point_group_measured_fraction_max 0.962
_diffrn_reflns_theta_full 25.242
_diffrn_reflns_theta_max 25.000
_diffrn_reflns_theta_min 3.326
_exptl_absorpt_coefficient_mu 13.554
_exptl_absorpt_correction_T_max 0.1480
_exptl_absorpt_correction_T_min 0.0562
_exptl_absorpt_correction_type multi-scan
_exptl_absorpt_process_details
;
[c.f. r.h. blessing, acta cryst. (1995), a51, 33-38]
;
_exptl_crystal_colour colorless
_exptl_crystal_density_diffrn 2.501
_exptl_crystal_density_method 'not measured'
_exptl_crystal_description plate
_exptl_crystal_F_000 1728
_exptl_crystal_size_max 0.340
_exptl_crystal_size_mid 0.320
_exptl_crystal_size_min 0.160
_refine_diff_density_max 2.340
_refine_diff_density_min -2.403
_refine_diff_density_rms 0.283
_refine_ls_extinction_coef 0.00201(18)
_refine_ls_extinction_expression Fc^*^=kFc[1+0.001xFc^2^\l^3^/sin(2\q)]^-1/4^
_refine_ls_extinction_method SHELXL
_refine_ls_goodness_of_fit_ref 1.050
_refine_ls_hydrogen_treatment refU
_refine_ls_matrix_type full
_refine_ls_number_parameters 127
_refine_ls_number_reflns 2215
_refine_ls_number_restraints 0
_refine_ls_restrained_S_all 1.050
_refine_ls_R_factor_all 0.0384
_refine_ls_R_factor_gt 0.0351
_refine_ls_shift/su_max 0.001
_refine_ls_shift/su_mean 0.000
_refine_ls_structure_factor_coef Fsqd
_refine_ls_weighting_details 'w=1/[\s^2^(Fo^2^)+(0.0735P)^2^] where P=(Fo^2^+2Fc^2^)/3'
_refine_ls_weighting_scheme calc
_refine_ls_wR_factor_gt 0.0925
_refine_ls_wR_factor_ref 0.0947
_reflns_Friedel_coverage 0.000
_reflns_number_gt 2023
_reflns_number_total 2215
_reflns_threshold_expression 'I > 2\s(I)'
_cod_data_source_file c4nj02426e2.cif
_cod_data_source_block syn-[PtMe3(4-Etpy)I]2
_cod_depositor_comments 'Adding full bibliography for 7054680--7054686.cif.'
_cod_database_code 7054686
_shelx_space_group_comment
;
The symmetry employed for this shelxl refinement is uniquely defined
by the following loop, which should always be used as a source of
symmetry information in preference to the above space-group names.
They are only intended as comments.
;
_shelx_estimated_absorpt_t_min 0.091
_shelx_estimated_absorpt_t_max 0.220
_shelxl_version_number 2014-3

loop_
_space_group_symop_operation_xyz
'x, y, z'
'-x, -y, z+1/2'
'x+1/2, -y+1/2, -z+1/2'
'-x+1/2, y+1/2, -z'
'-x, -y, -z'
'x, y, -z-1/2'
'-x-1/2, y-1/2, z-1/2'
'x-1/2, -y-1/2, z'

loop_
_atom_site_label
_atom_site_type_symbol
_atom_site_fract_x
_atom_site_fract_y
_atom_site_fract_z
_atom_site_U_iso_or_equiv
_atom_site_adp_type
_atom_site_occupancy
_atom_site_site_symmetry_order
_atom_site_calc_flag
_atom_site_refinement_flags_posn
_atom_site_refinement_flags_adp
_atom_site_refinement_flags_occupancy
Pt1 Pt 0.15483(2) 0.06646(2) 0.36006(2) 0.02444(17) Uani 1 1 d . . .
I1 I 0.23231(5) -0.07213(5) 0.2500 0.0288(2) Uani 1 2 d S T P
I2 I 0.10711(6) 0.20968(5) 0.2500 0.0288(2) Uani 1 2 d S T P
N1 N -0.0365(5) 0.0067(5) 0.3527(3) 0.0264(13) Uani 1 1 d . . .
C1 C 0.3345(7) 0.1209(7) 0.3700(4) 0.0381(19) Uani 1 1 d . . .
H1A H 0.3373 0.1757 0.4072 0.062(7) Uiso 1 1 calc R U .
H1B H 0.3623 0.1498 0.3234 0.062(7) Uiso 1 1 calc R U .
H1C H 0.3897 0.0633 0.3842 0.062(7) Uiso 1 1 calc R U .
C2 C 0.1918(8) -0.0344(7) 0.4427(4) 0.0427(18) Uani 1 1 d . . .
H2A H 0.2553 -0.0040 0.4747 0.062(7) Uiso 1 1 calc R U .
H2B H 0.2227 -0.1006 0.4227 0.062(7) Uiso 1 1 calc R U .
H2C H 0.1152 -0.0472 0.4704 0.062(7) Uiso 1 1 calc R U .
C3 C 0.1031(8) 0.1698(7) 0.4407(4) 0.0440(19) Uani 1 1 d . . .
H3A H 0.1653 0.1683 0.4798 0.062(7) Uiso 1 1 calc R U .
H3B H 0.0213 0.1496 0.4601 0.062(7) Uiso 1 1 calc R U .
H3C H 0.0982 0.2406 0.4205 0.062(7) Uiso 1 1 calc R U .
C4 C -0.1382(7) 0.0694(6) 0.3502(5) 0.0359(19) Uani 1 1 d . . .
H4 H -0.1260 0.1430 0.3491 0.062(7) Uiso 1 1 calc R U .
C5 C -0.2580(7) 0.0316(6) 0.3492(4) 0.0332(15) Uani 1 1 d . . .
H5 H -0.3259 0.0794 0.3484 0.062(7) Uiso 1 1 calc R U .
C6 C -0.2818(7) -0.0733(5) 0.3493(4) 0.0266(15) Uani 1 1 d . . .
C7 C -0.1774(7) -0.1392(6) 0.3503(4) 0.0333(16) Uani 1 1 d . . .
H7 H -0.1877 -0.2130 0.3496 0.062(7) Uiso 1 1 calc R U .
C8 C -0.0591(7) -0.0958(6) 0.3524(4) 0.0327(16) Uani 1 1 d . . .
H8 H 0.0104 -0.1419 0.3537 0.062(7) Uiso 1 1 calc R U .
C9 C -0.4109(7) -0.1195(8) 0.3504(4) 0.0392(18) Uani 1 1 d . . .
H9A H -0.4114 -0.1856 0.3224 0.062(7) Uiso 1 1 calc R U .
H9B H -0.4701 -0.0705 0.3270 0.062(7) Uiso 1 1 calc R U .
C10 C -0.4531(7) -0.1409(7) 0.4275(4) 0.0438(19) Uani 1 1 d . . .
H10A H -0.4052 -0.1996 0.4474 0.062(7) Uiso 1 1 calc R U .
H10B H -0.5423 -0.1585 0.4276 0.062(7) Uiso 1 1 calc R U .
H10C H -0.4392 -0.0786 0.4574 0.062(7) Uiso 1 1 calc R U .

loop_
_atom_site_aniso_label
_atom_site_aniso_U_11
_atom_site_aniso_U_22
_atom_site_aniso_U_33
_atom_site_aniso_U_23
_atom_site_aniso_U_13
_atom_site_aniso_U_12
Pt1 0.0270(2) 0.0247(2) 0.0216(2) 0.00167(8) 0.00090(8) -0.00533(9)
I1 0.0281(3) 0.0263(4) 0.0319(4) 0.000 0.000 0.0038(2)
I2 0.0391(4) 0.0203(4) 0.0271(3) 0.000 0.000 -0.0039(2)
N1 0.033(3) 0.021(4) 0.025(3) 0.004(2) 0.006(2) -0.004(2)
C1 0.035(4) 0.041(6) 0.038(4) 0.000(3) -0.004(3) -0.015(3)
C2 0.041(4) 0.052(5) 0.035(4) 0.014(4) 0.003(3) -0.006(4)
C3 0.051(4) 0.052(6) 0.029(4) -0.010(3) 0.007(3) -0.008(4)
C4 0.034(4) 0.034(5) 0.039(4) 0.007(3) 0.002(3) -0.003(3)
C5 0.037(4) 0.025(4) 0.038(3) 0.007(3) 0.004(3) 0.008(3)
C6 0.028(3) 0.027(4) 0.025(3) 0.002(2) 0.000(3) -0.002(2)
C7 0.040(4) 0.023(4) 0.037(4) -0.001(3) 0.002(3) -0.008(3)
C8 0.032(4) 0.025(5) 0.042(4) 0.000(3) 0.004(3) 0.003(3)
C9 0.029(3) 0.053(6) 0.036(4) -0.001(3) -0.003(3) -0.006(3)
C10 0.033(3) 0.057(6) 0.041(4) -0.004(4) 0.008(3) -0.013(3)

loop_
_atom_type_symbol
_atom_type_description
_atom_type_scat_dispersion_real
_atom_type_scat_dispersion_imag
_atom_type_scat_source
C C 0.0033 0.0016 'International Tables Vol C Tables 4.2.6.8 and 6.1.1.4'
H H 0.0000 0.0000 'International Tables Vol C Tables 4.2.6.8 and 6.1.1.4'
Pt Pt -1.7033 8.3905 'International Tables Vol C Tables 4.2.6.8 and 6.1.1.4'
I I -0.4742 1.8119 'International Tables Vol C Tables 4.2.6.8 and 6.1.1.4'
N N 0.0061 0.0033 'International Tables Vol C Tables 4.2.6.8 and 6.1.1.4'

loop_
_geom_angle_atom_site_label_1
_geom_angle_atom_site_label_2
_geom_angle_atom_site_label_3
_geom_angle
_geom_angle_site_symmetry_1
_geom_angle_site_symmetry_3
C2 Pt1 C1 88.1(3) . .
C2 Pt1 C3 85.4(4) . .
C1 Pt1 C3 88.3(3) . .
C2 Pt1 N1 90.4(3) . .
C1 Pt1 N1 178.3(3) . .
C3 Pt1 N1 91.0(3) . .
C2 Pt1 I2 178.1(3) . .
C1 Pt1 I2 90.8(2) . .
C3 Pt1 I2 93.0(3) . .
N1 Pt1 I2 90.76(14) . .
C2 Pt1 I1 94.7(3) . .
C1 Pt1 I1 90.1(2) . .
C3 Pt1 I1 178.4(2) . .
N1 Pt1 I1 90.65(15) . .
I2 Pt1 I1 86.804(16) . .
Pt1 I1 Pt1 92.00(2) . 6_556
Pt1 I2 Pt1 93.64(2) 6_556 .
C8 N1 C4 115.9(7) . .
C8 N1 Pt1 120.9(5) . .
C4 N1 Pt1 123.2(5) . .
Pt1 C1 H1A 109.5 . .
Pt1 C1 H1B 109.5 . .
H1A C1 H1B 109.5 . .
Pt1 C1 H1C 109.5 . .
H1A C1 H1C 109.5 . .
H1B C1 H1C 109.5 . .
Pt1 C2 H2A 109.5 . .
Pt1 C2 H2B 109.5 . .
H2A C2 H2B 109.5 . .
Pt1 C2 H2C 109.5 . .
H2A C2 H2C 109.5 . .
H2B C2 H2C 109.5 . .
Pt1 C3 H3A 109.5 . .
Pt1 C3 H3B 109.5 . .
H3A C3 H3B 109.5 . .
Pt1 C3 H3C 109.5 . .
H3A C3 H3C 109.5 . .
H3B C3 H3C 109.5 . .
N1 C4 C5 123.0(8) . .
N1 C4 H4 118.5 . .
C5 C4 H4 118.5 . .
C6 C5 C4 121.4(7) . .
C6 C5 H5 119.3 . .
C4 C5 H5 119.3 . .
C5 C6 C7 116.3(7) . .
C5 C6 C9 123.9(7) . .
C7 C6 C9 119.8(7) . .
C8 C7 C6 119.3(7) . .
C8 C7 H7 120.4 . .
C6 C7 H7 120.4 . .
N1 C8 C7 124.1(7) . .
N1 C8 H8 117.9 . .
C7 C8 H8 117.9 . .
C6 C9 C10 111.0(6) . .
C6 C9 H9A 109.4 . .
C10 C9 H9A 109.4 . .
C6 C9 H9B 109.4 . .
C10 C9 H9B 109.4 . .
H9A C9 H9B 108.0 . .
C9 C10 H10A 109.5 . .
C9 C10 H10B 109.5 . .
H10A C10 H10B 109.5 . .
C9 C10 H10C 109.5 . .
H10A C10 H10C 109.5 . .
H10B C10 H10C 109.5 . .

loop_
_geom_bond_atom_site_label_1
_geom_bond_atom_site_label_2
_geom_bond_distance
_geom_bond_site_symmetry_2
Pt1 C2 2.032(8) .
Pt1 C1 2.053(7) .
Pt1 C3 2.063(8) .
Pt1 N1 2.190(6) .
Pt1 I2 2.7784(5) .
Pt1 I1 2.8166(5) .
I1 Pt1 2.8166(5) 6_556
I2 Pt1 2.7784(5) 6_556
N1 C8 1.333(10) .
N1 C4 1.352(10) .
C1 H1A 0.9800 .
C1 H1B 0.9800 .
C1 H1C 0.9800 .
C2 H2A 0.9800 .
C2 H2B 0.9800 .
C2 H2C 0.9800 .
C3 H3A 0.9800 .
C3 H3B 0.9800 .
C3 H3C 0.9800 .
C4 C5 1.370(11) .
C4 H4 0.9500 .
C5 C6 1.365(11) .
C5 H5 0.9500 .
C6 C7 1.400(11) .
C6 C9 1.503(10) .
C7 C8 1.382(11) .
C7 H7 0.9500 .
C8 H8 0.9500 .
C9 C10 1.514(10) .
C9 H9A 0.9900 .
C9 H9B 0.9900 .
C10 H10A 0.9800 .
C10 H10B 0.9800 .
C10 H10C 0.9800 .

loop_
_geom_torsion_atom_site_label_1
_geom_torsion_atom_site_label_2
_geom_torsion_atom_site_label_3
_geom_torsion_atom_site_label_4
_geom_torsion
C8 N1 C4 C5 1.6(11)
Pt1 N1 C4 C5 -176.7(6)
N1 C4 C5 C6 -1.3(12)
C4 C5 C6 C7 -0.2(11)
C4 C5 C6 C9 178.1(7)
C5 C6 C7 C8 1.1(10)
C9 C6 C7 C8 -177.2(7)
C4 N1 C8 C7 -0.6(10)
Pt1 N1 C8 C7 177.8(5)
C6 C7 C8 N1 -0.8(11)
C5 C6 C9 C10 -92.6(9)
C7 C6 C9 C10 85.6(9)
